data_7206373
loop_
_publ_author_name
'Mocilac, Pavle'
'Gallagher, John F.'

_publ_section_title
;
 Structural systematics and conformational analyses of a 3 \\times 3
 isomer grid of nine N-(tolyl)pyridinecarboxamides and three
 chlorinated relatives
;
_journal_issue 17
_journal_name_full CrystEngComm
_journal_page_first 5354
_journal_paper_doi 10.1039/c1ce05169e
_journal_volume 13
_journal_year 2011
_chemical_formula_moiety 'C13 H12 N2 O'
_chemical_formula_sum 'C13 H12 N2 O'
_chemical_formula_weight 212.25
_chemical_melting_point 398
_chemical_name_common NpoM
_chemical_name_systematic
;
?
;
_space_group_IT_number 9
_symmetry_cell_setting monoclinic
_symmetry_space_group_name_Hall 'C -2yc'
_symmetry_space_group_name_H-M 'C 1 c 1'
_atom_sites_solution_hydrogens geom
_atom_sites_solution_primary direct
_atom_sites_solution_secondary difmap
_audit_creation_method SHELXL-97
_cell_angle_alpha 90.00
_cell_angle_beta 122.729(6)
_cell_angle_gamma 90.00
_cell_formula_units_Z 4
_cell_length_a 13.0101(6)
_cell_length_b 10.4826(3)
_cell_length_c 9.7957(4)
_cell_measurement_reflns_used 4635
_cell_measurement_temperature 294(2)
_cell_measurement_theta_max 27.9
_cell_measurement_theta_min 3.9
_cell_volume 1123.84(11)
_computing_cell_refinement
;
CrysAlisPro, Oxford Diffraction Ltd.,
Version 1.171.33.55 (release 05-01-2010 CrysAlis171 .NET)
(compiled Jan 5 2010,16:28:46)
;
_computing_data_collection
;
CrysAlisPro, Oxford Diffraction Ltd.,
Version 1.171.33.55 (release 05-01-2010 CrysAlis171 .NET)
(compiled Jan 5 2010,16:28:46)
;
_computing_data_reduction
;
CrysAlisPro, Oxford Diffraction Ltd.,
Version 1.171.33.55 (release 05-01-2010 CrysAlis171 .NET)
(compiled Jan 5 2010,16:28:46)
;
_computing_molecular_graphics 'PLATON (Spek, 2009)'
_computing_publication_material SHELXL97
_computing_structure_refinement 'SHELXL97 (Sheldrick, 2008) and SORTX (McArdle, 1995)'
_computing_structure_solution 'SHELXS97 (Sheldrick, 2008)'
_diffrn_ambient_temperature 294(1)
_diffrn_measured_fraction_theta_full 0.997
_diffrn_measured_fraction_theta_max 0.960
_diffrn_measurement_device 'Xcalibur, Sapphire3, Gemini ultra'
_diffrn_measurement_method '\w scans'
_diffrn_radiation_monochromator graphite
_diffrn_radiation_source 'Enhance (Mo) X-ray Source'
_diffrn_radiation_type MoK\a
_diffrn_radiation_wavelength 0.71073
_diffrn_reflns_av_R_equivalents 0.031
_diffrn_reflns_av_sigmaI/netI 0.018
_diffrn_reflns_limit_h_max 16
_diffrn_reflns_limit_h_min -16
_diffrn_reflns_limit_k_max 13
_diffrn_reflns_limit_k_min -13
_diffrn_reflns_limit_l_max 12
_diffrn_reflns_limit_l_min -12
_diffrn_reflns_number 8432
_diffrn_reflns_theta_full 27.90
_diffrn_reflns_theta_max 27.90
_diffrn_reflns_theta_min 3.89
_diffrn_standards_decay_% 1
_diffrn_standards_interval_time 60
_diffrn_standards_number 4666
_exptl_absorpt_coefficient_mu 0.081
_exptl_absorpt_correction_T_max 0.980
_exptl_absorpt_correction_T_min 0.963
_exptl_absorpt_correction_type analytical
_exptl_absorpt_process_details '(ABSFAC, Clark and Reid, 1998)'
_exptl_crystal_colour colourless
_exptl_crystal_density_diffrn 1.254
_exptl_crystal_density_method 'not measured'
_exptl_crystal_description Block
_exptl_crystal_F_000 448
_exptl_crystal_size_max 0.47
_exptl_crystal_size_mid 0.43
_exptl_crystal_size_min 0.25
_refine_diff_density_max 0.139
_refine_diff_density_min -0.106
_refine_diff_density_rms 0.025
_refine_ls_extinction_method none
_refine_ls_goodness_of_fit_ref 0.993
_refine_ls_hydrogen_treatment mixed
_refine_ls_matrix_type full
_refine_ls_number_parameters 150
_refine_ls_number_reflns 1285
_refine_ls_number_restraints 2
_refine_ls_restrained_S_all 0.992
_refine_ls_R_factor_all 0.0360
_refine_ls_R_factor_gt 0.0300
_refine_ls_shift/su_max 0.000
_refine_ls_shift/su_mean 0.000
_refine_ls_structure_factor_coef Fsqd
_refine_ls_weighting_details 'w=1/[\s^2^(Fo^2^)+(0.058P)^2^] where P=(Fo^2^+2Fc^2^)/3'
_refine_ls_weighting_scheme calc
_refine_ls_wR_factor_gt 0.0785
_refine_ls_wR_factor_ref 0.0805
_reflns_number_gt 1109
_reflns_number_total 1285
_reflns_threshold_expression I>2\s(I)
_cod_data_source_file c1ce05169e.txt
_cod_data_source_block NpoM_[10-004]
_cod_depositor_comments
;
The following automatic conversions were performed:

'_symmetry_cell_setting' value 'Monoclinic' changed to 'monoclinic'
according to /home/saulius/struct/CIF-dictionaries/cif_core.dic
dictionary named 'cif_core.dic' version 2.4.1 from
2010-06-29.

'_exptl_absorpt_correction_type' value 'Analytical'
changed to 'analytical' according to
/home/saulius/struct/CIF-dictionaries/cif_core.dic dictionary named
'cif_core.dic' version 2.4.1 from 2010-06-29.

Automatic conversion script
Id: cif_fix_values 1715 2011-07-08 13:25:40Z adriana 
;
_cod_original_sg_symbol_H-M 'C c'
_cod_database_code 7206373

loop_
_symmetry_equiv_pos_as_xyz
'x, y, z'
'x, -y, z+1/2'
'x+1/2, y+1/2, z'
'x+1/2, -y+1/2, z+1/2'

loop_
_atom_site_label
_atom_site_type_symbol
_atom_site_fract_x
_atom_site_fract_y
_atom_site_fract_z
_atom_site_U_iso_or_equiv
_atom_site_adp_type
_atom_site_occupancy
_atom_site_symmetry_multiplicity
_atom_site_calc_flag
_atom_site_refinement_flags
O1 O 0.05790(13) 0.03910(14) 0.95428(15) 0.0543(4) Uani 1 1 d .
N1 N 0.01155(15) 0.00315(17) 0.70109(19) 0.0481(4) Uani 1 1 d .
H1 H 0.031(2) -0.026(2) 0.642(3) 0.062(7) Uiso 1 1 d .
C1 C 0.08439(15) -0.00667(16) 0.86165(19) 0.0387(4) Uani 1 1 d .
C11 C -0.10853(16) 0.05522(19) 0.6214(2) 0.0457(4) Uani 1 1 d .
C12 C -0.13710(18) 0.16595(19) 0.5300(2) 0.0505(4) Uani 1 1 d .
C13 C -0.25713(19) 0.2101(2) 0.4528(3) 0.0637(6) Uani 1 1 d .
H13 H -0.2791 0.2830 0.3888 0.076 Uiso 1 1 calc R
C14 C -0.3437(2) 0.1497(3) 0.4682(3) 0.0718(7) Uani 1 1 d .
H14 H -0.4227 0.1820 0.4164 0.086 Uiso 1 1 calc R
C15 C -0.3131(2) 0.0419(3) 0.5601(3) 0.0704(7) Uani 1 1 d .
H15 H -0.3713 0.0011 0.5721 0.084 Uiso 1 1 calc R
C16 C -0.1965(2) -0.0071(2) 0.6354(3) 0.0581(5) Uani 1 1 d .
H16 H -0.1767 -0.0819 0.6956 0.070 Uiso 1 1 calc R
C17 C -0.0440(2) 0.2394(2) 0.5172(3) 0.0646(5) Uani 1 1 d .
H17A H 0.0285 0.2498 0.6233 0.097 Uiso 0.50 1 calc PR
H17B H -0.0764 0.3217 0.4708 0.097 Uiso 0.50 1 calc PR
H17C H -0.0243 0.1937 0.4493 0.097 Uiso 0.50 1 calc PR
H17D H -0.0766 0.2603 0.4056 0.097 Uiso 0.50 1 calc PR
H17E H 0.0283 0.1885 0.5582 0.097 Uiso 0.50 1 calc PR
H17F H -0.0239 0.3164 0.5797 0.097 Uiso 0.50 1 calc PR
C21 C 0.20365(16) -0.07465(17) 0.92612(19) 0.0415(4) Uani 1 1 d .
C22 C 0.21928(16) -0.17120(18) 0.8430(2) 0.0484(4) Uani 1 1 d .
H22 H 0.1547 -0.1976 0.7418 0.058 Uiso 1 1 calc R
C23 C 0.33303(19) -0.2279(2) 0.9133(3) 0.0594(5) Uani 1 1 d .
H23 H 0.3422 -0.2935 0.8568 0.071 Uiso 1 1 calc R
N24 N 0.42993(16) -0.19481(19) 1.0563(2) 0.0623(5) Uani 1 1 d .
C25 C 0.41318(19) -0.1021(2) 1.1354(2) 0.0616(6) Uani 1 1 d .
H25 H 0.4797 -0.0772 1.2359 0.074 Uiso 1 1 calc R
C26 C 0.30318(18) -0.0405(2) 1.0775(2) 0.0535(5) Uani 1 1 d .
H26 H 0.2959 0.0225 1.1386 0.064 Uiso 1 1 calc R

loop_
_atom_site_aniso_label
_atom_site_aniso_U_11
_atom_site_aniso_U_22
_atom_site_aniso_U_33
_atom_site_aniso_U_23
_atom_site_aniso_U_13
_atom_site_aniso_U_12
O1 0.0546(8) 0.0762(9) 0.0420(7) -0.0058(6) 0.0326(6) 0.0003(7)
N1 0.0468(8) 0.0664(10) 0.0362(7) 0.0037(7) 0.0259(7) 0.0122(7)
C1 0.0413(9) 0.0431(9) 0.0355(8) 0.0003(6) 0.0232(7) -0.0048(7)
C11 0.0434(10) 0.0561(11) 0.0358(8) -0.0044(7) 0.0203(8) 0.0061(8)
C12 0.0506(10) 0.0508(10) 0.0427(9) -0.0071(8) 0.0203(8) 0.0034(8)
C13 0.0570(13) 0.0596(12) 0.0568(12) -0.0024(9) 0.0192(10) 0.0146(10)
C14 0.0439(11) 0.0858(17) 0.0687(14) -0.0126(13) 0.0192(11) 0.0125(11)
C15 0.0489(12) 0.0915(18) 0.0707(15) -0.0099(14) 0.0323(12) -0.0026(11)
C16 0.0547(12) 0.0679(13) 0.0551(12) 0.0002(10) 0.0320(10) 0.0019(10)
C17 0.0671(13) 0.0602(12) 0.0626(12) 0.0012(10) 0.0325(11) 0.0013(10)
C21 0.0429(9) 0.0475(9) 0.0358(8) 0.0049(7) 0.0224(7) -0.0019(7)
C22 0.0437(9) 0.0536(11) 0.0411(8) -0.0032(8) 0.0185(8) 0.0008(8)
C23 0.0527(12) 0.0636(12) 0.0568(11) -0.0018(10) 0.0262(10) 0.0065(10)
N24 0.0434(9) 0.0729(12) 0.0582(10) 0.0060(9) 0.0193(8) 0.0062(9)
C25 0.0436(10) 0.0758(15) 0.0435(10) -0.0003(10) 0.0091(8) -0.0050(10)
C26 0.0518(12) 0.0603(12) 0.0403(9) -0.0051(8) 0.0196(9) -0.0035(9)

loop_
_atom_type_symbol
_atom_type_description
_atom_type_scat_dispersion_real
_atom_type_scat_dispersion_imag
_atom_type_scat_source
C C 0.0033 0.0016 'International Tables Vol C Tables 4.2.6.8 and 6.1.1.4'
H H 0.0000 0.0000 'International Tables Vol C Tables 4.2.6.8 and 6.1.1.4'
N N 0.0061 0.0033 'International Tables Vol C Tables 4.2.6.8 and 6.1.1.4'
O O 0.0106 0.0060 'International Tables Vol C Tables 4.2.6.8 and 6.1.1.4'

loop_
_geom_angle_atom_site_label_1
_geom_angle_atom_site_label_2
_geom_angle_atom_site_label_3
_geom_angle
C1 N1 C11 123.13(15)
C1 N1 H1 121.3(18)
C11 N1 H1 115.3(18)
O1 C1 N1 122.53(16)
O1 C1 C21 120.88(15)
N1 C1 C21 116.58(14)
C16 C11 C12 120.67(19)
C16 C11 N1 118.95(19)
C12 C11 N1 120.38(18)
C11 C12 C13 117.2(2)
C11 C12 C17 122.51(18)
C13 C12 C17 120.22(19)
C14 C13 C12 122.2(2)
C14 C13 H13 118.9
C12 C13 H13 118.9
C15 C14 C13 119.5(2)
C15 C14 H14 120.2
C13 C14 H14 120.2
C14 C15 C16 120.4(2)
C14 C15 H15 119.8
C16 C15 H15 119.8
C15 C16 C11 120.0(2)
C15 C16 H16 120.0
C11 C16 H16 120.0
C12 C17 H17A 109.5
C12 C17 H17B 109.5
H17A C17 H17B 109.5
C12 C17 H17C 109.5
H17A C17 H17C 109.5
H17B C17 H17C 109.5
C12 C17 H17D 109.5
H17A C17 H17D 141.1
H17B C17 H17D 56.3
H17C C17 H17D 56.3
C12 C17 H17E 109.5
H17A C17 H17E 56.3
H17B C17 H17E 141.1
H17C C17 H17E 56.3
H17D C17 H17E 109.5
C12 C17 H17F 109.5
H17A C17 H17F 56.3
H17B C17 H17F 56.3
H17C C17 H17F 141.1
H17D C17 H17F 109.5
H17E C17 H17F 109.5
C22 C21 C26 117.96(17)
C22 C21 C1 123.22(15)
C26 C21 C1 118.82(16)
C21 C22 C23 118.69(17)
C21 C22 H22 120.7
C23 C22 H22 120.7
N24 C23 C22 124.2(2)
N24 C23 H23 117.9
C22 C23 H23 117.9
C23 N24 C25 116.34(18)
N24 C25 C26 124.09(18)
N24 C25 H25 118.0
C26 C25 H25 118.0
C25 C26 C21 118.65(19)
C25 C26 H26 120.7
C21 C26 H26 120.7

loop_
_geom_bond_atom_site_label_1
_geom_bond_atom_site_label_2
_geom_bond_distance
O1 C1 1.229(2)
N1 C1 1.331(2)
N1 C11 1.425(2)
N1 H1 0.80(3)
C1 C21 1.501(2)
C11 C16 1.387(3)
C11 C12 1.388(3)
C12 C13 1.396(3)
C12 C17 1.496(3)
C13 C14 1.369(3)
C13 H13 0.9300
C14 C15 1.363(4)
C14 H14 0.9300
C15 C16 1.378(3)
C15 H15 0.9300
C16 H16 0.9300
C17 H17A 0.9600
C17 H17B 0.9600
C17 H17C 0.9600
C17 H17D 0.9600
C17 H17E 0.9600
C17 H17F 0.9600
C21 C22 1.381(2)
C21 C26 1.388(3)
C22 C23 1.384(3)
C22 H22 0.9300
C23 N24 1.327(3)
C23 H23 0.9300
N24 C25 1.333(3)
C25 C26 1.381(3)
C25 H25 0.9300
C26 H26 0.9300

loop_
_geom_hbond_atom_site_label_D
_geom_hbond_atom_site_label_H
_geom_hbond_atom_site_label_A
_geom_hbond_distance_DH
_geom_hbond_distance_HA
_geom_hbond_distance_DA
_geom_hbond_angle_DHA
_geom_hbond_site_symmetry_A
_geom_hbond_publ_flag
N1 H1 O1 0.80(3) 2.06(3) 2.825(2) 159(2) 2_554 yes
C17 H17E N1 0.96 2.47 2.914(3) 108 . yes
C23 H23 Cg1 0.93 2.90 3.713(3) 147 3_545 yes

loop_
_geom_torsion_atom_site_label_1
_geom_torsion_atom_site_label_2
_geom_torsion_atom_site_label_3
_geom_torsion_atom_site_label_4
_geom_torsion
C11 N1 C1 O1 -6.8(3)
C11 N1 C1 C21 174.53(17)
C1 N1 C11 C16 -64.1(3)
C1 N1 C11 C12 116.4(2)
C16 C11 C12 C13 -0.6(3)
N1 C11 C12 C13 178.81(17)
C16 C11 C12 C17 177.34(19)
N1 C11 C12 C17 -3.3(3)
C11 C12 C13 C14 1.5(3)
C17 C12 C13 C14 -176.5(2)
C12 C13 C14 C15 -0.8(3)
C13 C14 C15 C16 -0.8(3)
C14 C15 C16 C11 1.7(3)
C12 C11 C16 C15 -1.0(3)
N1 C11 C16 C15 179.62(18)
O1 C1 C21 C22 151.25(17)
N1 C1 C21 C22 -30.1(2)
O1 C1 C21 C26 -27.9(2)
N1 C1 C21 C26 150.77(17)
C26 C21 C22 C23 -0.7(3)
C1 C21 C22 C23 -179.89(17)
C21 C22 C23 N24 -0.7(3)
C22 C23 N24 C25 1.1(3)
C23 N24 C25 C26 0.0(3)
N24 C25 C26 C21 -1.3(3)
C22 C21 C26 C25 1.7(3)
C1 C21 C26 C25 -179.12(17)
